data_2005977
loop_
_publ_author_name
'Barkley, J. V.'
'Cristiano, M. L. S.'
'Johnstone, R. A. W.'
'Loureiro, R. M. S.'

_publ_section_title
;
 3-(<i>E</i>)-But-2-enoxy-1,2-benzisothiazole 1,1-Dioxide: Unusual
 C---O---C Ether Bond Lengths and Reactivity
;
_journal_issue 3
_journal_name_full 'Acta Crystallographica Section C'
_journal_page_first 383
_journal_page_last 386
_journal_paper_doi 10.1107/S0108270196014151
_journal_volume 53
_journal_year 1997
_chemical_formula_moiety 'C11 H11 N O3 S'
_chemical_formula_structural 'C11 H11 N O3 S'
_chemical_formula_sum 'C11 H11 N O3 S'
_chemical_formula_weight 237.27
_space_group_IT_number 14
_symmetry_cell_setting monoclinic
_symmetry_space_group_name_Hall '-P 2yn'
_symmetry_space_group_name_H-M 'P 1 21/n 1'
_cell_angle_alpha 90.
_cell_angle_beta 92.26(3)
_cell_angle_gamma 90.
_cell_formula_units_Z 8
_cell_length_a 8.145(4)
_cell_length_b 16.375(5)
_cell_length_c 17.274(4)
_cell_measurement_reflns_used 25
_cell_measurement_temperature 153
_cell_measurement_theta_max 6.7
_cell_measurement_theta_min 3.7
_cell_volume 2302.1(14)
_computing_cell_refinement 'MSC/AFC Diffractometer Control Software'
_computing_data_collection
;
MSC/AFC Diffractometer Control Software
(Molecular Structure Corporation, 1988)
;
_computing_data_reduction 'TEXSAN PROCESS (Molecular Structure Corporation, 1995)'
_computing_publication_material TEXSAN
_computing_structure_refinement TEXSAN
_diffrn_ambient_temperature 153
_diffrn_measurement_device 'Rigaku AFC-6S'
_diffrn_measurement_method \w/2\q
_diffrn_radiation_monochromator graphite
_diffrn_radiation_source 'X-ray tube'
_diffrn_radiation_type MoK\a
_diffrn_radiation_wavelength 0.71073
_diffrn_reflns_av_R_equivalents 0.03311
_diffrn_reflns_limit_h_max 10
_diffrn_reflns_limit_h_min 0
_diffrn_reflns_limit_k_max 19
_diffrn_reflns_limit_k_min 0
_diffrn_reflns_limit_l_max 21
_diffrn_reflns_limit_l_min -21
_diffrn_reflns_number 4168
_diffrn_reflns_reduction_process 'Lp corrections applied'
_diffrn_reflns_theta_max 25
_diffrn_reflns_theta_min 2.66
_diffrn_standards_decay_% 0.10
_diffrn_standards_interval_count 150
_diffrn_standards_number 3
_exptl_absorpt_coefficient_mu 0.259
_exptl_absorpt_correction_type none
_exptl_absorpt_process_details none
_exptl_crystal_colour colourless
_exptl_crystal_density_diffrn 1.369
_exptl_crystal_density_meas ?
_exptl_crystal_description needle
_exptl_crystal_F_000 992
_exptl_crystal_size_max 0.40
_exptl_crystal_size_mid 0.15
_exptl_crystal_size_min 0.15
_refine_diff_density_max 0.48
_refine_diff_density_min -0.36
_refine_ls_extinction_method none
_refine_ls_goodness_of_fit_obs 1.810
_refine_ls_hydrogen_treatment 'H atoms: see below'
_refine_ls_matrix_type full
_refine_ls_number_constraints 0
_refine_ls_number_parameters 199
_refine_ls_number_reflns 2048
_refine_ls_number_restraints 0
_refine_ls_R_factor_obs 0.0569
_refine_ls_shift/esd_max 0.0585
_refine_ls_shift/esd_mean 0.0000
_refine_ls_structure_factor_coef F
_refine_ls_weighting_details 'w = 1/[\s^2^(F~o~) + 0.00022|F~o~|^2^]'
_refine_ls_weighting_scheme calc
_refine_ls_wR_factor_obs 0.0623
_reflns_number_observed 2048
_reflns_number_total 3855
_reflns_observed_criterion >3\s(I)
_cod_data_source_file bm1104.cif
_cod_data_source_block A16A
_cod_depositor_comments
;
The following automatic conversions were performed:

'_exptl_crystal_density_meas' value 'not measured' was changed to '?'
- the value is perceived as not measured.

Automatic conversion script
Id: cif_fix_values 3008 2015-01-20 13:52:24Z robertas 

The following automatic conversions were performed:

'_refine_ls_weighting_scheme' value 'w = 1/[\s^2^(F~o~) +
0.00022|F~o~|^2^]' was changed to 'calc'. New tag
'_refine_ls_weighting_details' was created. The value of the new tag
was set to 'w = 1/[\s^2^(F~o~) + 0.00022|F~o~|^2^]'.

Automatic conversion script
Id: cif_fix_values 3143 2015-03-26 13:38:13Z robertas 
;
_cod_original_cell_volume 2302.0(10)
_cod_original_sg_symbol_H-M 'P 21/n'
_cod_original_formula_sum 'C11 H11 N O3 S '
_cod_database_code 2005977

loop_
_symmetry_equiv_pos_as_xyz
' +x, +y, +z'
1/2-x,1/2+y,1/2-z
' -x, -y, -z'
1/2+x,1/2-y,1/2+z

loop_
_atom_site_aniso_label
_atom_site_aniso_U_11
_atom_site_aniso_U_12
_atom_site_aniso_U_13
_atom_site_aniso_U_22
_atom_site_aniso_U_23
_atom_site_aniso_U_33
S(1) 0.0257(8) -0.0033(7) 0.0009(7) 0.0276(9) -0.0014(8) 0.0419(9)
S(2) 0.0261(9) 0.0030(7) -0.0003(7) 0.0267(9) -0.0021(8) 0.046(1)
O(1) 0.029(2) 0.003(2) -0.003(2) 0.026(2) -0.002(2) 0.044(3)
O(2) 0.039(3) -0.006(2) 0.014(2) 0.036(3) 0.007(2) 0.053(3)
O(3) 0.043(3) -0.007(2) -0.006(2) 0.033(2) -0.010(2) 0.044(3)
O(4) 0.037(3) -0.002(2) -0.002(2) 0.025(2) 0.003(2) 0.053(3)
O(5) 0.047(3) 0.011(2) 0.009(2) 0.037(3) -0.011(2) 0.056(3)
O(6) 0.042(3) 0.002(2) -0.013(2) 0.037(3) 0.007(2) 0.058(3)
N(1) 0.021(3) 0.002(2) -0.002(2) 0.029(3) -0.005(2) 0.040(3)
N(2) 0.027(3) -0.001(2) 0.002(2) 0.032(3) 0.000(2) 0.044(3)
C(1) 0.028(3) 0.000(3) 0.001(3) 0.023(3) -0.005(2) 0.029(3)
C(2) 0.034(4) 0.008(3) -0.003(3) 0.026(3) -0.008(3) 0.056(4)
C(12) 0.031(4) 0.001(3) -0.002(3) 0.028(3) -0.003(3) 0.026(3)
C(13) 0.054(5) -0.019(3) -0.008(4) 0.035(4) -0.002(3) 0.058(5)

loop_
_atom_site_label
_atom_site_occupancy
_atom_site_fract_x
_atom_site_fract_y
_atom_site_fract_z
_atom_site_U_iso_or_equiv
_atom_site_thermal_displace_type
_atom_site_calc_flag
S(1) 1.000 0.7882(2) 0.08278(9) 0.12215(9) 0.0317(4) Uani d
S(2) 1.000 0.2392(2) 0.34074(9) 0.21777(9) 0.0329(5) Uani d
O(1) 1.000 0.7244(4) -0.1371(2) 0.0850(2) 0.033(1) Uani d
O(2) 1.000 0.8426(5) 0.1341(2) 0.0613(2) 0.043(1) Uani d
O(3) 1.000 0.8347(5) 0.1061(2) 0.1999(2) 0.040(1) Uani d
O(4) 1.000 0.1483(5) 0.5597(2) 0.1913(2) 0.039(1) Uani d
O(5) 1.000 0.2921(5) 0.2945(2) 0.1530(3) 0.047(1) Uani d
O(6) 1.000 0.2958(5) 0.3143(2) 0.2928(2) 0.046(1) Uani d
N(1) 1.000 0.8477(5) -0.0126(3) 0.1074(3) 0.030(1) Uani d
N(2) 1.000 0.2879(5) 0.4377(3) 0.2061(3) 0.034(2) Uani d
C(1) 1.000 0.7190(7) -0.0580(3) 0.0973(3) 0.027(2) Uani d
C(2) 1.000 0.8916(7) -0.1736(4) 0.0830(4) 0.039(2) Uani d
C(3) 1.000 0.8703(8) -0.2630(4) 0.0769(4) 0.055(2) Uiso d
C(4) 1.000 0.9231(9) -0.3037(5) 0.0199(4) 0.061(2) Uiso d
C(5) 1.000 0.9159(9) -0.3951(5) 0.0109(4) 0.069(2) Uiso d
C(6) 1.000 0.5561(6) -0.0193(3) 0.0994(3) 0.024(1) Uiso d
C(7) 1.000 0.4020(7) -0.0535(3) 0.0890(3) 0.027(1) Uiso d
C(8) 1.000 0.2672(7) -0.0014(4) 0.0940(3) 0.034(1) Uiso d
C(9) 1.000 0.2884(7) 0.0815(4) 0.1069(3) 0.036(1) Uiso d
C(10) 1.000 0.4436(7) 0.1156(4) 0.1168(3) 0.031(1) Uiso d
C(11) 1.000 0.5750(7) 0.0642(3) 0.1132(3) 0.028(1) Uiso d
C(12) 1.000 0.1540(7) 0.4798(3) 0.1998(3) 0.028(2) Uani d
C(13) 1.000 0.3070(8) 0.6040(4) 0.1905(4) 0.050(2) Uani d
C(14) 1.000 0.3696(9) 0.6038(5) 0.1134(4) 0.057(2) Uiso d
C(15) 1.000 0.3706(9) 0.6734(5) 0.0729(4) 0.068(2) Uiso d
C(16) 1.000 0.439(1) 0.6800(6) -0.0076(6) 0.103(3) Uiso d
C(17) 1.000 -0.0036(6) 0.4372(3) 0.2031(3) 0.026(1) Uiso d
C(18) 1.000 -0.1627(7) 0.4671(4) 0.1982(3) 0.035(1) Uiso d
C(19) 1.000 -0.2908(8) 0.4113(4) 0.2044(4) 0.047(2) Uiso d
C(20) 1.000 -0.2586(8) 0.3299(4) 0.2142(4) 0.048(2) Uiso d
C(21) 1.000 -0.1000(7) 0.2986(4) 0.2193(4) 0.040(2) Uiso d
C(22) 1.000 0.0251(7) 0.3549(3) 0.2135(3) 0.029(1) Uiso d
H(1) 1.000 0.9475 -0.1606 0.1410 0.049 Uiso c
H(2) 1.000 0.9702 -0.1465 0.0352 0.049 Uiso c
H(3) 1.000 0.3333 0.7401 0.0933 0.081 Uiso c
H(4) 1.000 0.8242 -0.2892 0.1223 0.069 Uiso c
H(5) 1.000 0.9581 -0.2649 -0.0343 0.075 Uiso c
H(6) 1.000 1.0282 -0.4162 -0.0014 0.080 Uiso c
H(7) 1.000 0.8361 -0.4187 0.0393 0.080 Uiso c
H(8) 1.000 0.8203 -0.3985 -0.0208 0.080 Uiso c
H(9) 1.000 0.4030 -0.1153 0.0869 0.033 Uiso c
H(10) 1.000 0.1398 -0.0262 0.0940 0.042 Uiso c
H(11) 1.000 0.1710 0.1176 0.1129 0.044 Uiso c
H(12) 1.000 0.4611 0.1745 0.1295 0.038 Uiso c
H(13) 1.000 0.3981 0.5772 0.2329 0.063 Uiso c
H(14) 1.000 0.2919 0.6645 0.2149 0.063 Uiso c
H(15) 1.000 0.4176 0.5608 0.0890 0.065 Uiso c
H(17) 1.000 0.4269 0.7344 -0.0259 0.124 Uiso c
H(18) 1.000 0.3805 0.6440 -0.0419 0.124 Uiso c
H(19) 1.000 0.5521 0.6656 -0.0054 0.124 Uiso c
H(20) 1.000 -0.1893 0.5307 0.1925 0.043 Uiso c
H(21) 1.000 -0.4244 0.4410 0.2061 0.058 Uiso c
H(22) 1.000 -0.3550 0.2858 0.2252 0.054 Uiso c
H(23) 1.000 -0.0723 0.2392 0.2274 0.048 Uiso c

loop_
_atom_type_symbol
_atom_type_scat_dispersion_real
_atom_type_scat_dispersion_imag
_atom_type_scat_source
C 0.003 0.002
;International Tables for Crystallography
(1992, Vol. C)
;
H 0.000 0.000
;International Tables for Crystallography
(1992, Vol. C)
;
N 0.006 0.003
;International Tables for Crystallography
(1992, Vol. C)
;
O 0.011 0.006
;International Tables for Crystallography
(1992, Vol. C)
;
S 0.125 0.123
;International Tables for Crystallography
(1992, Vol. C)
;

loop_
_geom_angle_atom_site_label_1
_geom_angle_atom_site_label_2
_geom_angle_atom_site_label_3
_geom_angle
_geom_angle_publ_flag
O(2) S(1) O(3) 117.0(2) no
O(2) S(1) N(1) 109.9(2) no
O(2) S(1) C(11) 111.7(2) no
O(3) S(1) N(1) 109.1(2) no
O(3) S(1) C(11) 110.6(2) no
N(1) S(1) C(11) 96.7(2) no
O(5) S(2) O(6) 117.0(3) no
O(5) S(2) N(2) 109.4(2) no
O(5) S(2) C(22) 111.4(3) no
O(6) S(2) N(2) 109.4(2) no
O(6) S(2) C(22) 111.3(3) no
N(2) S(2) C(22) 96.4(2) no
C(1) O(1) C(2) 115.9(4) yes
C(12) O(4) C(13) 117.4(4) yes
S(1) N(1) C(1) 108.9(4) no
S(2) N(2) C(12) 108.5(4) no
O(1) C(1) N(1) 123.9(5) no
O(1) C(1) C(6) 117.7(5) no
N(1) C(1) C(6) 118.4(5) no
O(1) C(2) C(3) 107.1(5) yes
O(1) C(2) H(1) 104.3 no
O(1) C(2) H(2) 113.3 no
C(3) C(2) H(1) 107.4 no
C(3) C(2) H(2) 113.4 no
H(1) C(2) H(2) 110.8 no
C(2) C(3) C(4) 122.0(7) yes
C(2) C(3) H(4) 115.1 no
C(4) C(3) H(4) 122.6 no
C(3) C(4) C(5) 125.8(7) yes
C(3) C(4) H(5) 115.5 no
C(5) C(4) H(5) 117.7 no
C(4) C(5) H(6) 109.2 no
C(4) C(5) H(7) 112.9 no
C(4) C(5) H(8) 98.5 no
H(6) C(5) H(7) 129.6 no
H(6) C(5) H(8) 126.8 no
H(7) C(5) H(8) 72.4 no
C(1) C(6) C(7) 129.7(5) no
C(1) C(6) C(11) 109.4(4) no
C(7) C(6) C(11) 120.9(5) no
C(6) C(7) C(8) 117.2(5) no
C(6) C(7) H(9) 113.6 no
C(8) C(7) H(9) 128.4 no
C(7) C(8) C(9) 121.0(5) no
C(7) C(8) H(10) 120.8 no
C(9) C(8) H(10) 117.8 no
C(8) C(9) C(10) 121.4(5) no
C(8) C(9) H(11) 115.2 no
C(10) C(9) H(11) 123.3 no
C(9) C(10) C(11) 117.4(5) no
C(9) C(10) H(12) 122.5 no
C(11) C(10) H(12) 120.0 no
S(1) C(11) C(6) 106.6(4) no
S(1) C(11) C(10) 131.4(4) no
C(6) C(11) C(10) 122.0(5) no
O(4) C(12) N(2) 124.4(5) no
O(4) C(12) C(17) 116.8(5) no
N(2) C(12) C(17) 118.8(5) no
O(4) C(13) C(14) 110.3(5) yes
O(4) C(13) H(13) 111.1 no
O(4) C(13) H(14) 109.3 no
C(14) C(13) H(13) 110.9 no
C(14) C(13) H(14) 114.2 no
H(13) C(13) H(14) 100.8 no
C(13) C(14) C(15) 119.3(7) yes
C(13) C(14) H(15) 126.8 no
C(15) C(14) H(15) 113.7 no
C(14) C(15) C(16) 123.3(7) yes
C(14) C(15) H(3) 128.3 no
C(16) C(15) H(3) 108.2 no
C(15) C(16) H(17) 109.5 no
C(15) C(16) H(18) 109.5 no
C(15) C(16) H(19) 109.5 no
H(17) C(16) H(18) 109.5 no
H(17) C(16) H(19) 109.5 no
H(18) C(16) H(19) 109.5 no
C(12) C(17) C(18) 130.5(5) no
C(12) C(17) C(22) 109.0(5) no
C(18) C(17) C(22) 120.4(5) no
C(17) C(18) C(19) 117.8(5) no
C(17) C(18) H(20) 122.4 no
C(19) C(18) H(20) 119.8 no
C(18) C(19) C(20) 120.5(6) no
C(18) C(19) H(21) 114.9 no
C(20) C(19) H(21) 124.3 no
C(19) C(20) C(21) 122.7(6) no
C(19) C(20) H(22) 122.2 no
C(21) C(20) H(22) 114.7 no
C(20) C(21) C(22) 115.8(6) no
C(20) C(21) H(23) 124.6 no
C(22) C(21) H(23) 119.5 no
S(2) C(22) C(17) 107.3(4) no
S(2) C(22) C(21) 130.0(4) no
C(17) C(22) C(21) 122.7(5) no

loop_
_geom_bond_atom_site_label_1
_geom_bond_site_symmetry_1
_geom_bond_atom_site_label_2
_geom_bond_site_symmetry_2
_geom_bond_distance
_geom_bond_publ_flag
S(1) . O(2) . 1.430(4) no
S(1) . O(3) . 1.433(4) no
S(1) . N(1) . 1.657(5) no
S(1) . C(11) . 1.764(6) no
S(2) . O(5) . 1.432(4) no
S(2) . O(6) . 1.425(4) no
S(2) . N(2) . 1.651(5) no
S(2) . C(22) . 1.758(6) no
O(1) . C(1) . 1.314(7) yes
O(1) . C(2) . 1.488(7) yes
O(4) . C(12) . 1.317(7) yes
O(4) . C(13) . 1.483(8) yes
N(1) . C(1) . 1.292(7) no
N(2) . C(12) . 1.291(7) no
C(1) . C(6) . 1.472(8) no
C(2) . C(3) . 1.477(9) yes
C(2) . H(1) . 1.10 no
C(2) . H(2) . 1.15 no
C(3) . C(4) . 1.278(9) yes
C(3) . H(4) . 0.98 no
C(4) . C(5) . 1.51(1) yes
C(4) . H(5) . 1.18 no
C(5) . H(6) . 1.01 no
C(5) . H(7) . 0.92 no
C(5) . H(8) . 0.94 no
C(6) . C(7) . 1.380(7) no
C(6) . C(11) . 1.396(8) no
C(7) . C(8) . 1.395(8) no
C(7) . H(9) . 1.01 no
C(8) . C(9) . 1.387(8) no
C(8) . H(10) . 1.12 no
C(9) . C(10) . 1.386(8) no
C(9) . H(11) . 1.13 no
C(10) . C(11) . 1.365(8) no
C(10) . H(12) . 1.00 no
C(12) . C(17) . 1.464(8) no
C(13) . C(14) . 1.445(9) yes
C(13) . H(13) . 1.11 no
C(13) . H(14) . 1.08 no
C(14) . C(15) . 1.336(9) yes
C(14) . H(15) . 0.92 no
C(15) . C(16) . 1.52(1) yes
C(15) . H(3) . 1.19 no
C(16) . H(17) . 0.95 no
C(16) . H(18) . 0.95 no
C(16) . H(19) . 0.95 no
C(17) . C(18) . 1.385(8) no
C(17) . C(22) . 1.379(8) no
C(18) . C(19) . 1.394(9) no
C(18) . H(20) . 1.07 no
C(19) . C(20) . 1.367(10) no
C(19) . H(21) . 1.19 no
C(20) . C(21) . 1.390(9) no
C(20) . H(22) . 1.09 no
C(21) . C(22) . 1.381(8) no
C(21) . H(23) . 1.01 no

loop_
_geom_torsion_atom_site_label_1
_geom_torsion_atom_site_label_2
_geom_torsion_atom_site_label_3
_geom_torsion_atom_site_label_4
_geom_torsion
_geom_torsion_publ_flag
S(1) N(1) C(1) O(1) -179.4(4) no
S(1) N(1) C(1) C(6) 0.9(6) no
S(1) C(11) C(6) C(1) -0.4(5) no
S(1) C(11) C(6) C(7) -179.5(4) no
S(1) C(11) C(10) C(9) 179.7(4) no
S(1) C(11) C(10) H(12) -4.0(9) no
S(2) N(2) C(12) O(4) 178.7(4) no
S(2) N(2) C(12) C(17) -0.6(6) no
S(2) C(22) C(17) C(12) -0.1(5) no
S(2) C(22) C(17) C(18) -179.4(4) no
S(2) C(22) C(21) C(20) 179.4(5) no
S(2) C(22) C(21) H(23) 0.1(9) no
O(1) C(1) C(6) C(7) -1.0(9) no
O(1) C(1) C(6) C(11) 179.9(5) no
O(1) C(2) C(3) C(4) 120.2(7) no
O(1) C(2) C(3) H(4) -66.4(7) no
O(2) S(1) N(1) C(1) -116.9(4) no
O(2) S(1) C(11) C(6) 115.3(4) no
O(2) S(1) C(11) C(10) -63.9(6) no
O(3) S(1) N(1) C(1) 113.6(4) no
O(3) S(1) C(11) C(6) -112.6(4) no
O(3) S(1) C(11) C(10) 68.2(6) no
O(4) C(12) C(17) C(18) 0.4(9) no
O(4) C(12) C(17) C(22) -178.9(5) no
O(4) C(13) C(14) C(15) 109.7(7) no
O(4) C(13) C(14) H(15) -75.2(9) no
O(5) S(2) N(2) C(12) 115.9(4) no
O(5) S(2) C(22) C(17) -114.0(4) no
O(5) S(2) C(22) C(21) 66.4(6) no
O(6) S(2) N(2) C(12) -114.8(4) no
O(6) S(2) C(22) C(17) 113.5(4) no
O(6) S(2) C(22) C(21) -66.1(6) no
N(1) S(1) C(11) C(6) 0.8(4) no
N(1) S(1) C(11) C(10) -178.5(5) no
N(1) C(1) O(1) C(2) 0.0(8) yes
N(1) C(1) C(6) C(7) 178.7(5) no
N(1) C(1) C(6) C(11) -0.4(7) no
N(2) S(2) C(22) C(17) -0.2(4) no
N(2) S(2) C(22) C(21) -179.8(6) no
N(2) C(12) O(4) C(13) -1.3(8) yes
N(2) C(12) C(17) C(18) 179.7(6) no
N(2) C(12) C(17) C(22) 0.4(7) no
C(1) O(1) C(2) C(3) 174.1(5) yes
C(1) O(1) C(2) H(1) 60.5(6) no
C(1) O(1) C(2) H(2) -60.1(6) no
C(1) N(1) S(1) C(11) -1.0(4) no
C(1) C(6) C(7) C(8) -179.8(5) no
C(1) C(6) C(7) H(9) 9.1(8) no
C(1) C(6) C(11) C(10) 179.0(5) no
C(2) O(1) C(1) C(6) 179.7(5) yes
C(2) C(3) C(4) C(5) 176.3(6) no
C(2) C(3) C(4) H(5) -15.0(10) no
C(3) C(4) C(5) H(6) -129.2(8) no
C(3) C(4) C(5) H(7) 22.0(10) no
C(3) C(4) C(5) H(8) 97.0(9) no
C(4) C(3) C(2) H(1) -128.3(7) no
C(4) C(3) C(2) H(2) -5.6(9) no
C(5) C(4) C(3) H(4) 3.0(10) no
C(6) C(7) C(8) C(9) 1.5(8) no
C(6) C(7) C(8) H(10) -171.8(5) no
C(6) C(11) C(10) C(9) 0.6(8) no
C(6) C(11) C(10) H(12) 176.8(5) no
C(7) C(6) C(11) C(10) -0.2(8) no
C(7) C(8) C(9) C(10) -1.2(9) no
C(7) C(8) C(9) H(11) -177.1(5) no
C(8) C(7) C(6) C(11) -0.8(8) no
C(8) C(9) C(10) C(11) 0.1(8) no
C(8) C(9) C(10) H(12) -176.1(5) no
C(9) C(8) C(7) H(9) 171.1(6) no
C(10) C(9) C(8) H(10) 172.4(5) no
C(11) C(6) C(7) H(9) -171.9(5) no
C(11) C(10) C(9) H(11) 175.7(5) no
C(12) O(4) C(13) C(14) 85.1(6) yes
C(12) O(4) C(13) H(13) -38.2(7) no
C(12) O(4) C(13) H(14) -148.6(5) no
C(12) N(2) S(2) C(22) 0.5(4) no
C(12) C(17) C(18) C(19) -179.1(6) no
C(12) C(17) C(18) H(20) -1.8(10) no
C(12) C(17) C(22) C(21) 179.6(5) no
C(13) O(4) C(12) C(17) 178.1(5) yes
C(13) C(14) C(15) C(16) 178.0(7) no
C(13) C(14) C(15) H(3) 4.0(10) no
C(14) C(15) C(16) H(17) 179.6(8) no
C(14) C(15) C(16) H(18) 59.0(10) no
C(14) C(15) C(16) H(19) -60.0(10) no
C(15) C(14) C(13) H(13) -126.8(7) no
C(15) C(14) C(13) H(14) -13.9(10) no
C(16) C(15) C(14) H(15) 2.0(10) no
C(17) C(18) C(19) C(20) -0.6(9) no
C(17) C(18) C(19) H(21) 174.2(5) no
C(17) C(22) C(21) C(20) -0.1(9) no
C(17) C(22) C(21) H(23) -179.4(5) no
C(18) C(17) C(22) C(21) 0.2(8) no
C(18) C(19) C(20) C(21) 0.7(10) no
C(18) C(19) C(20) H(22) 173.5(6) no
C(19) C(18) C(17) C(22) 0.2(8) no
C(19) C(20) C(21) C(22) -0.3(9) no
C(19) C(20) C(21) H(23) 179.0(6) no
C(20) C(19) C(18) H(20) -177.9(6) no
C(21) C(20) C(19) H(21) -173.6(6) no
C(22) C(17) C(18) H(20) 177.4(5) no
C(22) C(21) C(20) H(22) -173.6(5) no
H(1) C(2) C(3) H(4) 45.1(8) no
H(2) C(2) C(3) H(4) 167.8(5) no
H(3) C(15) C(14) H(15) -171.3(7) no
H(3) C(15) C(16) H(17) -5.0(10) no
H(3) C(15) C(16) H(18) -125.7(8) no
H(3) C(15) C(16) H(19) 114.3(8) no
H(4) C(3) C(4) H(5) 171.9(6) no
H(5) C(4) C(5) H(6) 62.6(9) no
H(5) C(4) C(5) H(7) -145.7(7) no
H(5) C(4) C(5) H(8) -71.3(8) no
H(9) C(7) C(8) H(10) -2.3(9) no
H(10) C(8) C(9) H(11) -3.6(8) no
H(11) C(9) C(10) H(12) -0.5(9) no
H(13) C(13) C(14) H(15) 48.0(10) no
H(14) C(13) C(14) H(15) 161.2(7) no
H(20) C(18) C(19) H(21) -3.1(9) no
H(21) C(19) C(20) H(22) .0(10) no
H(22) C(20) C(21) H(23) 5.6(10) no
